data_4088716
loop_
_publ_author_name
'Gupta, Suraj K.'
'Sahoo, Sandeep K.'
'Choudhury, Joyanta'

_publ_section_title
;
 Dramatic Effect of Ancillary NHC Ligand in the Highly Selective Catalytic
 Oxidative Carbon--Carbon Multiple Bond Cleavage
;
_journal_issue 15
_journal_name_full Organometallics
_journal_page_first 2462
_journal_paper_doi 10.1021/acs.organomet.6b00337
_journal_volume 35
_journal_year 2016
_chemical_formula_sum 'C23 H24 Cl F6 N4 P Ru'
_chemical_formula_weight 637.95
_space_group_crystal_system orthorhombic
_space_group_IT_number 61
_space_group_name_Hall '-P 2ac 2ab'
_space_group_name_H-M_alt 'P b c a'
_atom_sites_solution_hydrogens geom
_audit_creation_method SHELXL-2014
_cell_angle_alpha 90
_cell_angle_beta 90
_cell_angle_gamma 90
_cell_formula_units_Z 8
_cell_length_a 17.3769(6)
_cell_length_b 11.7733(4)
_cell_length_c 24.4785(8)
_cell_measurement_reflns_used 7410
_cell_measurement_temperature 160
_cell_measurement_theta_max 30.07
_cell_measurement_theta_min 2.34
_cell_volume 5007.9(3)
_computing_structure_refinement 'SHELXL-2014 (Sheldrick, 2014)'
_diffrn_ambient_temperature 160
_diffrn_measured_fraction_theta_full 0.997
_diffrn_measured_fraction_theta_max 0.997
_diffrn_measurement_device_type 'Bruker APEX-II CCD'
_diffrn_measurement_method '\f and \w scans'
_diffrn_radiation_type MoK\a
_diffrn_radiation_wavelength 0.71073
_diffrn_reflns_av_R_equivalents 0.0233
_diffrn_reflns_av_unetI/netI 0.0191
_diffrn_reflns_Laue_measured_fraction_full 0.997
_diffrn_reflns_Laue_measured_fraction_max 0.997
_diffrn_reflns_limit_h_max 24
_diffrn_reflns_limit_h_min -24
_diffrn_reflns_limit_k_max 16
_diffrn_reflns_limit_k_min -16
_diffrn_reflns_limit_l_max 0
_diffrn_reflns_limit_l_min -34
_diffrn_reflns_number 27558
_diffrn_reflns_point_group_measured_fraction_full 0.997
_diffrn_reflns_point_group_measured_fraction_max 0.997
_diffrn_reflns_theta_full 25.242
_diffrn_reflns_theta_max 30.182
_diffrn_reflns_theta_min 2.035
_exptl_absorpt_coefficient_mu 0.862
_exptl_crystal_colour yellow
_exptl_crystal_density_diffrn 1.692
_exptl_crystal_description cubic
_exptl_crystal_F_000 2560
_exptl_crystal_size_max 0.26
_exptl_crystal_size_mid 0.22
_exptl_crystal_size_min 0.18
_refine_diff_density_max 0.606
_refine_diff_density_min -0.537
_refine_diff_density_rms 0.065
_refine_ls_extinction_method none
_refine_ls_goodness_of_fit_ref 1.035
_refine_ls_hydrogen_treatment constr
_refine_ls_matrix_type full
_refine_ls_number_parameters 325
_refine_ls_number_reflns 7410
_refine_ls_number_restraints 0
_refine_ls_restrained_S_all 1.035
_refine_ls_R_factor_all 0.0330
_refine_ls_R_factor_gt 0.0249
_refine_ls_shift/su_max 0.001
_refine_ls_shift/su_mean 0.000
_refine_ls_structure_factor_coef Fsqd
_refine_ls_weighting_details 'w=1/[\s^2^(Fo^2^)+(0.0303P)^2^+3.4545P] where P=(Fo^2^+2Fc^2^)/3'
_refine_ls_weighting_scheme calc
_refine_ls_wR_factor_gt 0.0629
_refine_ls_wR_factor_ref 0.0679
_reflns_Friedel_coverage 0.000
_reflns_number_gt 6243
_reflns_number_total 7410
_reflns_threshold_expression 'I > 2\s(I)'
_cod_data_source_file om6b00337_si_002.cif
_cod_data_source_block 2-Cym
_cod_database_code 4088716
_shelx_space_group_comment
;
The symmetry employed for this shelxl refinement is uniquely defined
by the following loop, which should always be used as a source of
symmetry information in preference to the above space-group names.
They are only intended as comments.
;
_shelxl_version_number 2014-1

loop_
_space_group_symop_operation_xyz
'x, y, z'
'-x+1/2, -y, z+1/2'
'-x, y+1/2, -z+1/2'
'x+1/2, -y+1/2, -z'
'-x, -y, -z'
'x-1/2, y, -z-1/2'
'x, -y-1/2, z-1/2'
'-x-1/2, y-1/2, z'

loop_
_atom_site_label
_atom_site_type_symbol
_atom_site_fract_x
_atom_site_fract_y
_atom_site_fract_z
_atom_site_U_iso_or_equiv
_atom_site_adp_type
_atom_site_occupancy
_atom_site_site_symmetry_order
_atom_site_calc_flag
_atom_site_refinement_flags_posn
_atom_site_refinement_flags_adp
Ru1 Ru 0.47692(2) 0.25327(2) 0.36732(2) 0.01697(4) Uani 1 1 d . .
Cl1 Cl 0.45263(2) 0.05964(3) 0.34010(2) 0.02565(8) Uani 1 1 d . .
P1 P 0.27034(2) 0.42290(4) 0.55988(2) 0.02500(9) Uani 1 1 d . .
F6 F 0.28947(6) 0.55552(8) 0.55435(5) 0.0341(2) Uani 1 1 d . .
F4 F 0.19109(6) 0.45303(10) 0.58990(5) 0.0370(3) Uani 1 1 d . .
F5 F 0.25062(8) 0.29044(9) 0.56503(6) 0.0461(3) Uani 1 1 d . .
F3 F 0.31275(7) 0.41968(11) 0.61765(5) 0.0421(3) Uani 1 1 d . .
F2 F 0.34931(7) 0.39250(10) 0.53023(6) 0.0452(3) Uani 1 1 d . .
F1 F 0.22701(7) 0.42800(12) 0.50214(5) 0.0477(3) Uani 1 1 d . .
N1 N 0.47714(7) 0.19278(11) 0.44833(5) 0.0193(2) Uani 1 1 d . .
N2 N 0.34744(7) 0.20768(12) 0.43755(5) 0.0209(3) Uani 1 1 d . .
N3 N 0.29542(8) 0.26355(12) 0.36418(6) 0.0226(3) Uani 1 1 d . .
N4 N 0.23482(8) 0.23365(14) 0.39877(7) 0.0302(3) Uani 1 1 d . .
C7 C 0.36464(9) 0.24863(12) 0.38688(6) 0.0193(3) Uani 1 1 d . .
C20 C 0.49063(10) 0.43950(13) 0.35821(7) 0.0219(3) Uani 1 1 d . .
C5 C 0.40851(9) 0.17847(12) 0.47255(6) 0.0199(3) Uani 1 1 d . .
C18 C 0.55441(9) 0.39378(14) 0.38644(7) 0.0225(3) Uani 1 1 d . .
H18 H 0.5661 0.4206 0.4212 0.027 Uiso 1 1 calc R U
C19 C 0.47231(9) 0.39054(14) 0.30666(7) 0.0241(3) Uani 1 1 d . .
H19 H 0.4307 0.4187 0.2870 0.029 Uiso 1 1 calc R U
C16 C 0.60128(9) 0.30725(15) 0.36272(7) 0.0244(3) Uani 1 1 d . .
H16 H 0.6450 0.2826 0.3812 0.029 Uiso 1 1 calc R U
C8 C 0.28027(9) 0.30309(14) 0.30988(7) 0.0237(3) Uani 1 1 d . .
C1 C 0.54053(9) 0.16630(13) 0.47786(7) 0.0226(3) Uani 1 1 d . .
H1 H 0.5888 0.1745 0.4619 0.027 Uiso 1 1 calc R U
C6 C 0.26874(9) 0.20001(16) 0.44300(7) 0.0283(3) Uani 1 1 d . .
H6 H 0.2435 0.1743 0.4741 0.034 Uiso 1 1 calc R U
C15 C 0.58262(10) 0.25894(14) 0.31237(7) 0.0263(3) Uani 1 1 d . .
C13 C 0.31916(10) 0.25273(14) 0.26688(7) 0.0274(3) Uani 1 1 d . .
H13 H 0.3515 0.1911 0.2729 0.033 Uiso 1 1 calc R U
C2 C 0.53589(10) 0.12772(14) 0.53074(7) 0.0255(3) Uani 1 1 d . .
H2 H 0.5805 0.1106 0.5501 0.031 Uiso 1 1 calc R U
C17 C 0.51550(10) 0.30095(15) 0.28496(7) 0.0261(3) Uani 1 1 d . .
H17 H 0.5004 0.2680 0.2521 0.031 Uiso 1 1 calc R U
C4 C 0.39890(10) 0.14055(13) 0.52545(7) 0.0240(3) Uani 1 1 d . .
H4 H 0.3501 0.1328 0.5407 0.029 Uiso 1 1 calc R U
C21 C 0.44353(11) 0.53866(14) 0.37884(7) 0.0278(3) Uani 1 1 d . .
H21 H 0.3908 0.5295 0.3654 0.033 Uiso 1 1 calc R U
C3 C 0.46444(10) 0.11443(14) 0.55504(7) 0.0263(3) Uani 1 1 d . .
H3 H 0.4606 0.0883 0.5908 0.032 Uiso 1 1 calc R U
C14 C 0.62716(11) 0.16158(17) 0.28899(8) 0.0353(4) Uani 1 1 d . .
H14A H 0.6056 0.1406 0.2543 0.053 Uiso 1 1 calc R U
H14B H 0.6246 0.0980 0.3135 0.053 Uiso 1 1 calc R U
H14C H 0.6799 0.1837 0.2842 0.053 Uiso 1 1 calc R U
C9 C 0.22954(11) 0.39232(16) 0.30205(8) 0.0343(4) Uani 1 1 d . .
H9 H 0.2028 0.4240 0.3312 0.041 Uiso 1 1 calc R U
C12 C 0.30898(11) 0.29582(18) 0.21464(8) 0.0358(4) Uani 1 1 d . .
H12 H 0.3352 0.2635 0.1854 0.043 Uiso 1 1 calc R U
C23 C 0.44043(14) 0.54953(18) 0.44037(9) 0.0423(5) Uani 1 1 d . .
H23A H 0.4096 0.6142 0.4501 0.063 Uiso 1 1 calc R U
H23B H 0.4916 0.5592 0.4544 0.063 Uiso 1 1 calc R U
H23C H 0.4181 0.4821 0.4557 0.063 Uiso 1 1 calc R U
C10 C 0.21976(13) 0.43308(18) 0.24910(9) 0.0444(5) Uani 1 1 d . .
H10 H 0.1856 0.4925 0.2427 0.053 Uiso 1 1 calc R U
C11 C 0.26004(13) 0.38653(18) 0.20592(8) 0.0411(5) Uani 1 1 d . .
H11 H 0.2542 0.4162 0.1710 0.049 Uiso 1 1 calc R U
C24 C 0.47682(16) 0.64649(17) 0.35355(10) 0.0476(6) Uani 1 1 d . .
H24A H 0.4480 0.7111 0.3659 0.071 Uiso 1 1 calc R U
H24B H 0.4738 0.6416 0.3145 0.071 Uiso 1 1 calc R U
H24C H 0.5296 0.6546 0.3644 0.071 Uiso 1 1 calc R U

loop_
_atom_site_aniso_label
_atom_site_aniso_U_11
_atom_site_aniso_U_22
_atom_site_aniso_U_33
_atom_site_aniso_U_23
_atom_site_aniso_U_13
_atom_site_aniso_U_12
Ru1 0.01488(6) 0.01862(6) 0.01741(7) -0.00027(4) -0.00201(4) -0.00051(4)
Cl1 0.02714(19) 0.02004(16) 0.0298(2) -0.00231(14) -0.00517(16) 0.00001(14)
P1 0.0227(2) 0.02047(18) 0.0318(2) -0.00218(16) 0.00286(17) -0.00197(15)
F6 0.0339(6) 0.0205(5) 0.0480(7) 0.0015(4) -0.0086(5) -0.0021(4)
F4 0.0269(5) 0.0398(6) 0.0443(7) -0.0025(5) 0.0074(5) 0.0050(4)
F5 0.0481(7) 0.0222(5) 0.0679(9) -0.0044(5) 0.0217(6) -0.0087(5)
F3 0.0407(7) 0.0431(7) 0.0424(7) 0.0078(5) -0.0117(5) 0.0060(5)
F2 0.0365(6) 0.0327(6) 0.0664(9) 0.0027(6) 0.0265(6) 0.0023(5)
F1 0.0534(8) 0.0563(8) 0.0334(6) -0.0094(6) -0.0088(6) -0.0122(6)
N1 0.0192(6) 0.0189(6) 0.0198(6) -0.0008(5) -0.0022(5) 0.0008(5)
N2 0.0171(6) 0.0245(6) 0.0211(6) 0.0000(5) -0.0006(5) -0.0004(5)
N3 0.0158(6) 0.0284(7) 0.0238(7) -0.0005(5) -0.0022(5) 0.0006(5)
N4 0.0166(7) 0.0433(9) 0.0307(7) 0.0010(7) 0.0005(6) -0.0007(6)
C7 0.0173(7) 0.0196(7) 0.0211(7) -0.0013(5) -0.0019(5) 0.0006(5)
C20 0.0231(7) 0.0200(7) 0.0228(7) 0.0026(6) -0.0002(6) -0.0046(6)
C5 0.0208(7) 0.0177(6) 0.0212(7) -0.0015(5) -0.0014(6) -0.0004(5)
C18 0.0195(7) 0.0240(7) 0.0240(8) -0.0004(6) -0.0013(6) -0.0054(6)
C19 0.0252(8) 0.0241(7) 0.0230(8) 0.0045(6) -0.0036(6) -0.0030(6)
C16 0.0149(7) 0.0299(8) 0.0285(8) 0.0022(6) 0.0008(6) -0.0023(6)
C8 0.0193(7) 0.0251(7) 0.0267(8) 0.0003(6) -0.0084(6) -0.0010(6)
C1 0.0196(7) 0.0229(7) 0.0254(8) -0.0011(6) -0.0030(6) 0.0023(6)
C6 0.0177(7) 0.0393(9) 0.0278(8) -0.0008(7) 0.0019(6) -0.0014(7)
C15 0.0217(8) 0.0297(8) 0.0274(8) -0.0004(6) 0.0047(6) -0.0028(6)
C13 0.0252(8) 0.0304(8) 0.0266(8) -0.0030(7) -0.0090(7) -0.0002(7)
C2 0.0289(8) 0.0233(7) 0.0243(8) -0.0015(6) -0.0078(6) 0.0047(6)
C17 0.0296(8) 0.0310(8) 0.0176(7) -0.0006(6) 0.0005(6) -0.0039(7)
C4 0.0261(8) 0.0220(7) 0.0239(8) 0.0006(6) 0.0024(6) 0.0004(6)
C21 0.0276(9) 0.0223(7) 0.0335(9) -0.0013(6) -0.0036(7) 0.0010(6)
C3 0.0369(9) 0.0229(7) 0.0192(7) 0.0012(6) -0.0021(7) 0.0040(6)
C14 0.0302(9) 0.0378(10) 0.0378(10) -0.0080(8) 0.0081(8) 0.0032(8)
C9 0.0341(10) 0.0303(9) 0.0387(10) -0.0048(8) -0.0122(8) 0.0083(7)
C12 0.0341(10) 0.0472(11) 0.0261(9) -0.0025(8) -0.0065(7) -0.0087(8)
C23 0.0538(13) 0.0344(10) 0.0387(11) 0.0020(8) 0.0146(10) 0.0096(9)
C10 0.0511(13) 0.0298(9) 0.0523(13) 0.0054(9) -0.0244(11) 0.0056(9)
C11 0.0488(12) 0.0397(10) 0.0349(10) 0.0113(8) -0.0199(9) -0.0126(9)
C24 0.0812(18) 0.0232(9) 0.0386(11) 0.0057(8) 0.0015(11) -0.0011(10)

loop_
_atom_type_symbol
_atom_type_description
_atom_type_scat_dispersion_real
_atom_type_scat_dispersion_imag
_atom_type_scat_source
C C 0.0033 0.0016 'International Tables Vol C Tables 4.2.6.8 and 6.1.1.4'
H H 0.0000 0.0000 'International Tables Vol C Tables 4.2.6.8 and 6.1.1.4'
N N 0.0061 0.0033 'International Tables Vol C Tables 4.2.6.8 and 6.1.1.4'
F F 0.0171 0.0103 'International Tables Vol C Tables 4.2.6.8 and 6.1.1.4'
P P 0.1023 0.0942 'International Tables Vol C Tables 4.2.6.8 and 6.1.1.4'
Cl Cl 0.1484 0.1585 'International Tables Vol C Tables 4.2.6.8 and 6.1.1.4'
Ru Ru -1.2594 0.8363 'International Tables Vol C Tables 4.2.6.8 and 6.1.1.4'

loop_
_geom_angle_atom_site_label_1
_geom_angle_atom_site_label_2
_geom_angle_atom_site_label_3
_geom_angle
C7 Ru1 N1 76.60(6)
C7 Ru1 C18 124.62(6)
N1 Ru1 C18 93.05(6)
C7 Ru1 C19 98.38(6)
N1 Ru1 C19 152.27(6)
C18 Ru1 C19 67.04(6)
C7 Ru1 C17 121.45(6)
N1 Ru1 C17 161.66(6)
C18 Ru1 C17 79.34(6)
C19 Ru1 C17 37.14(6)
C7 Ru1 C20 98.93(6)
N1 Ru1 C20 115.39(6)
C18 Ru1 C20 37.44(6)
C19 Ru1 C20 37.63(6)
C17 Ru1 C20 67.80(6)
C7 Ru1 C16 161.76(6)
N1 Ru1 C16 98.08(6)
C18 Ru1 C16 37.47(6)
C19 Ru1 C16 78.10(6)
C17 Ru1 C16 65.79(6)
C20 Ru1 C16 67.25(6)
C7 Ru1 C15 157.58(6)
N1 Ru1 C15 124.35(6)
C18 Ru1 C15 66.86(6)
C19 Ru1 C15 66.95(6)
C17 Ru1 C15 37.31(6)
C20 Ru1 C15 79.92(6)
C16 Ru1 C15 35.86(6)
C7 Ru1 Cl1 82.54(4)
N1 Ru1 Cl1 86.61(4)
C18 Ru1 Cl1 152.01(4)
C19 Ru1 Cl1 120.15(5)
C17 Ru1 Cl1 92.37(5)
C20 Ru1 Cl1 157.78(4)
C16 Ru1 Cl1 114.85(5)
C15 Ru1 Cl1 90.33(4)
F2 P1 F3 90.04(7)
F2 P1 F4 179.73(8)
F3 P1 F4 89.76(7)
F2 P1 F5 90.08(6)
F3 P1 F5 90.34(7)
F4 P1 F5 89.75(6)
F2 P1 F6 90.10(6)
F3 P1 F6 90.13(7)
F4 P1 F6 90.07(6)
F5 P1 F6 179.49(8)
F2 P1 F1 90.65(8)
F3 P1 F1 179.05(8)
F4 P1 F1 89.56(7)
F5 P1 F1 90.31(8)
F6 P1 F1 89.22(7)
C5 N1 C1 117.27(14)
C5 N1 Ru1 117.15(10)
C1 N1 Ru1 125.58(11)
C7 N2 C6 109.20(14)
C7 N2 C5 118.36(13)
C6 N2 C5 132.40(14)
C7 N3 N4 113.16(13)
C7 N3 C8 126.43(14)
N4 N3 C8 120.40(13)
C6 N4 N3 103.94(13)
N3 C7 N2 103.14(13)
N3 C7 Ru1 140.44(12)
N2 C7 Ru1 116.04(11)
C18 C20 C19 117.05(15)
C18 C20 C21 123.73(15)
C19 C20 C21 119.19(15)
C18 C20 Ru1 70.01(9)
C19 C20 Ru1 70.40(9)
C21 C20 Ru1 132.19(12)
N1 C5 C4 124.23(15)
N1 C5 N2 111.76(13)
C4 C5 N2 124.01(14)
C20 C18 C16 121.37(15)
C20 C18 Ru1 72.55(9)
C16 C18 Ru1 73.98(9)
C20 C18 H18 119.3
C16 C18 H18 119.3
Ru1 C18 H18 126.0
C17 C19 C20 121.45(15)
C17 C19 Ru1 71.48(10)
C20 C19 Ru1 71.97(9)
C17 C19 H19 119.3
C20 C19 H19 119.3
Ru1 C19 H19 129.9
C15 C16 C18 121.16(15)
C15 C16 Ru1 72.93(10)
C18 C16 Ru1 68.54(9)
C15 C16 H16 119.4
C18 C16 H16 119.4
Ru1 C16 H16 132.1
C13 C8 C9 122.03(17)
C13 C8 N3 118.46(15)
C9 C8 N3 119.47(16)
N1 C1 C2 122.09(15)
N1 C1 H1 119.0
C2 C1 H1 119.0
N4 C6 N2 110.55(15)
N4 C6 H6 124.7
N2 C6 H6 124.7
C16 C15 C17 117.50(15)
C16 C15 C14 121.98(16)
C17 C15 C14 120.39(16)
C16 C15 Ru1 71.20(10)
C17 C15 Ru1 68.31(9)
C14 C15 Ru1 128.35(12)
C8 C13 C12 118.82(17)
C8 C13 H13 120.6
C12 C13 H13 120.6
C1 C2 C3 119.63(15)
C1 C2 H2 120.2
C3 C2 H2 120.2
C19 C17 C15 121.25(15)
C19 C17 Ru1 71.38(9)
C15 C17 Ru1 74.37(10)
C19 C17 H17 119.4
C15 C17 H17 119.4
Ru1 C17 H17 126.9
C5 C4 C3 117.60(16)
C5 C4 H4 121.2
C3 C4 H4 121.2
C20 C21 C23 114.66(15)
C20 C21 C24 107.54(16)
C23 C21 C24 110.31(16)
C20 C21 H21 108.0
C23 C21 H21 108.0
C24 C21 H21 108.0
C4 C3 C2 119.17(16)
C4 C3 H3 120.4
C2 C3 H3 120.4
C15 C14 H14A 109.5
C15 C14 H14B 109.5
H14A C14 H14B 109.5
C15 C14 H14C 109.5
H14A C14 H14C 109.5
H14B C14 H14C 109.5
C8 C9 C10 117.91(19)
C8 C9 H9 121.0
C10 C9 H9 121.0
C11 C12 C13 120.24(19)
C11 C12 H12 119.9
C13 C12 H12 119.9
C21 C23 H23A 109.5
C21 C23 H23B 109.5
H23A C23 H23B 109.5
C21 C23 H23C 109.5
H23A C23 H23C 109.5
H23B C23 H23C 109.5
C11 C10 C9 120.91(19)
C11 C10 H10 119.5
C9 C10 H10 119.5
C10 C11 C12 120.02(18)
C10 C11 H11 120.0
C12 C11 H11 120.0
C21 C24 H24A 109.5
C21 C24 H24B 109.5
H24A C24 H24B 109.5
C21 C24 H24C 109.5
H24A C24 H24C 109.5
H24B C24 H24C 109.5

loop_
_geom_bond_atom_site_label_1
_geom_bond_atom_site_label_2
_geom_bond_distance
Ru1 C7 2.0098(16)
Ru1 N1 2.1070(13)
Ru1 C18 2.1838(16)
Ru1 C19 2.1962(16)
Ru1 C17 2.1974(17)
Ru1 C20 2.2167(16)
Ru1 C16 2.2553(16)
Ru1 C15 2.2774(17)
Ru1 Cl1 2.4123(4)
P1 F2 1.5931(12)
P1 F3 1.5950(12)
P1 F4 1.6008(11)
P1 F5 1.6016(12)
P1 F6 1.6021(11)
P1 F1 1.6026(12)
N1 C5 1.342(2)
N1 C1 1.354(2)
N2 C7 1.364(2)
N2 C6 1.377(2)
N2 C5 1.406(2)
N3 C7 1.337(2)
N3 N4 1.396(2)
N3 C8 1.433(2)
N4 C6 1.295(2)
C20 C18 1.413(2)
C20 C19 1.423(2)
C20 C21 1.513(2)
C5 C4 1.380(2)
C18 C16 1.428(2)
C18 H18 0.9300
C19 C17 1.399(2)
C19 H19 0.9300
C16 C15 1.396(2)
C16 H16 0.9300
C8 C13 1.384(2)
C8 C9 1.385(2)
C1 C2 1.374(2)
C1 H1 0.9300
C6 H6 0.9300
C15 C17 1.433(2)
C15 C14 1.497(2)
C13 C12 1.387(3)
C13 H13 0.9300
C2 C3 1.386(2)
C2 H2 0.9300
C17 H17 0.9300
C4 C3 1.384(2)
C4 H4 0.9300
C21 C23 1.513(3)
C21 C24 1.526(3)
C21 H21 0.9800
C3 H3 0.9300
C14 H14A 0.9600
C14 H14B 0.9600
C14 H14C 0.9600
C9 C10 1.393(3)
C9 H9 0.9300
C12 C11 1.382(3)
C12 H12 0.9300
C23 H23A 0.9600
C23 H23B 0.9600
C23 H23C 0.9600
C10 C11 1.381(3)
C10 H10 0.9300
C11 H11 0.9300
C24 H24A 0.9600
C24 H24B 0.9600
C24 H24C 0.9600

loop_
_geom_torsion_atom_site_label_1
_geom_torsion_atom_site_label_2
_geom_torsion_atom_site_label_3
_geom_torsion_atom_site_label_4
_geom_torsion
C7 N3 N4 C6 -0.11(19)
C8 N3 N4 C6 178.55(15)
N4 N3 C7 N2 0.12(17)
C8 N3 C7 N2 -178.45(14)
N4 N3 C7 Ru1 172.28(14)
C8 N3 C7 Ru1 -6.3(3)
C6 N2 C7 N3 -0.08(17)
C5 N2 C7 N3 177.87(13)
C6 N2 C7 Ru1 -174.53(11)
C5 N2 C7 Ru1 3.42(18)
C1 N1 C5 C4 1.1(2)
Ru1 N1 C5 C4 -179.42(12)
C1 N1 C5 N2 -179.36(13)
Ru1 N1 C5 N2 0.13(16)
C7 N2 C5 N1 -2.27(19)
C6 N2 C5 N1 175.11(17)
C7 N2 C5 C4 177.29(15)
C6 N2 C5 C4 -5.3(3)
C19 C20 C18 C16 3.9(2)
C21 C20 C18 C16 -173.98(15)
Ru1 C20 C18 C16 57.96(14)
C19 C20 C18 Ru1 -54.09(13)
C21 C20 C18 Ru1 128.06(16)
C18 C20 C19 C17 0.1(2)
C21 C20 C19 C17 178.06(15)
Ru1 C20 C19 C17 -53.79(14)
C18 C20 C19 Ru1 53.90(13)
C21 C20 C19 Ru1 -128.15(14)
C20 C18 C16 C15 -4.6(2)
Ru1 C18 C16 C15 52.69(15)
C20 C18 C16 Ru1 -57.28(14)
C7 N3 C8 C13 49.2(2)
N4 N3 C8 C13 -129.29(17)
C7 N3 C8 C9 -128.70(18)
N4 N3 C8 C9 52.8(2)
C5 N1 C1 C2 -0.9(2)
Ru1 N1 C1 C2 179.69(12)
N3 N4 C6 N2 0.1(2)
C7 N2 C6 N4 0.0(2)
C5 N2 C6 N4 -177.54(16)
C18 C16 C15 C17 1.1(2)
Ru1 C16 C15 C17 51.88(14)
C18 C16 C15 C14 -174.81(16)
Ru1 C16 C15 C14 -124.06(16)
C18 C16 C15 Ru1 -50.75(14)
C9 C8 C13 C12 2.4(3)
N3 C8 C13 C12 -175.47(16)
N1 C1 C2 C3 0.4(2)
C20 C19 C17 C15 -3.5(2)
Ru1 C19 C17 C15 -57.53(14)
C20 C19 C17 Ru1 54.01(14)
C16 C15 C17 C19 2.8(2)
C14 C15 C17 C19 178.85(16)
Ru1 C15 C17 C19 56.12(14)
C16 C15 C17 Ru1 -53.28(14)
C14 C15 C17 Ru1 122.74(16)
N1 C5 C4 C3 -0.8(2)
N2 C5 C4 C3 179.70(14)
C18 C20 C21 C23 -29.4(2)
C19 C20 C21 C23 152.79(17)
Ru1 C20 C21 C23 63.5(2)
C18 C20 C21 C24 93.7(2)
C19 C20 C21 C24 -84.1(2)
Ru1 C20 C21 C24 -173.44(14)
C5 C4 C3 C2 0.3(2)
C1 C2 C3 C4 -0.1(2)
C13 C8 C9 C10 -1.6(3)
N3 C8 C9 C10 176.16(17)
C8 C13 C12 C11 -0.8(3)
C8 C9 C10 C11 -0.6(3)
C9 C10 C11 C12 2.1(3)
C13 C12 C11 C10 -1.4(3)
